data_1552723
loop_
_publ_author_name
'Philip, Abbey M.'
'Gudem, Mahesh'
'Sebastian, Ebin'
'Hariharan, Mahesh'

_publ_section_title
;
 Decoding the Curious Tale of Atypical Intersystem Crossing Dynamics in
 Regioisomeric Acetylanthracenes.
;
_journal_issue 29
_journal_name_full 'The journal of physical chemistry. A'
_journal_page_first 6105
_journal_page_last 6112
_journal_paper_doi 10.1021/acs.jpca.9b00766
_journal_volume 123
_journal_year 2019
_chemical_formula_moiety 'C16 H12 O'
_chemical_formula_sum 'C16 H12 O'
_chemical_formula_weight 220.26
_space_group_IT_number 14
_space_group_name_Hall '-P 2yn'
_space_group_name_H-M_alt 'P 1 21/n 1'
_symmetry_cell_setting monoclinic
_symmetry_space_group_name_Hall '-P 2yn'
_symmetry_space_group_name_H-M 'P 1 21/n 1'
_atom_sites_solution_hydrogens geom
_atom_sites_solution_primary direct
_atom_sites_solution_secondary difmap
_audit_creation_method SHELXL-97
_cell_angle_alpha 90.00
_cell_angle_beta 113.866(2)
_cell_angle_gamma 90.00
_cell_formula_units_Z 4
_cell_length_a 8.3193(3)
_cell_length_b 16.3409(6)
_cell_length_c 9.4115(4)
_cell_measurement_reflns_used 3086
_cell_measurement_temperature 296(2)
_cell_measurement_theta_max 26.02
_cell_measurement_theta_min 2.67
_cell_volume 1170.04(8)
_computing_cell_refinement 'Bruker SAINT'
_computing_data_collection 'Bruker APEX2'
_computing_data_reduction 'Bruker SAINT'
_computing_molecular_graphics 'Bruker SHELXTL'
_computing_publication_material 'Bruker SHELXTL'
_computing_structure_refinement 'SHELXL-97 (Sheldrick, 2008)'
_computing_structure_solution 'SHELXS-97 (Sheldrick, 2008)'
_diffrn_ambient_temperature 296(2)
_diffrn_measured_fraction_theta_full 0.999
_diffrn_measured_fraction_theta_max 0.999
_diffrn_measurement_device_type 'Bruker APEX-II CCD'
_diffrn_measurement_method '\f and \w scans'
_diffrn_radiation_monochromator graphite
_diffrn_radiation_source 'fine-focus sealed tube'
_diffrn_radiation_type MoK\a
_diffrn_radiation_wavelength 0.71073
_diffrn_reflns_av_R_equivalents 0.0254
_diffrn_reflns_av_sigmaI/netI 0.0225
_diffrn_reflns_limit_h_max 9
_diffrn_reflns_limit_h_min -9
_diffrn_reflns_limit_k_max 19
_diffrn_reflns_limit_k_min -19
_diffrn_reflns_limit_l_max 11
_diffrn_reflns_limit_l_min -11
_diffrn_reflns_number 9198
_diffrn_reflns_theta_full 25.00
_diffrn_reflns_theta_max 25.00
_diffrn_reflns_theta_min 2.76
_exptl_absorpt_coefficient_mu 0.077
_exptl_absorpt_correction_T_max 0.9886
_exptl_absorpt_correction_T_min 0.9848
_exptl_absorpt_correction_type multi-scan
_exptl_absorpt_process_details SADABS
_exptl_crystal_colour 'pale yellow'
_exptl_crystal_density_diffrn 1.250
_exptl_crystal_density_meas 1.249
_exptl_crystal_density_method 'not measured'
_exptl_crystal_description block
_exptl_crystal_F_000 464
_exptl_crystal_size_max 0.20
_exptl_crystal_size_mid 0.15
_exptl_crystal_size_min 0.15
_refine_diff_density_max 0.127
_refine_diff_density_min -0.138
_refine_diff_density_rms 0.029
_refine_ls_extinction_method none
_refine_ls_goodness_of_fit_ref 1.025
_refine_ls_hydrogen_treatment constr
_refine_ls_matrix_type full
_refine_ls_number_parameters 154
_refine_ls_number_reflns 2058
_refine_ls_number_restraints 0
_refine_ls_restrained_S_all 1.025
_refine_ls_R_factor_all 0.0575
_refine_ls_R_factor_gt 0.0381
_refine_ls_shift/su_max 0.000
_refine_ls_shift/su_mean 0.000
_refine_ls_structure_factor_coef Fsqd
_refine_ls_weighting_details 'calc w=1/[\s^2^(Fo^2^)+(0.0520P)^2^+0.1774P] where P=(Fo^2^+2Fc^2^)/3'
_refine_ls_weighting_scheme calc
_refine_ls_wR_factor_gt 0.0975
_refine_ls_wR_factor_ref 0.1111
_reflns_number_gt 1479
_reflns_number_total 2058
_reflns_threshold_expression >2\s(I)
_cod_data_source_file jp9b00766_si_002.cif
_cod_data_source_block 1C
_cod_depositor_comments
;
The following automatic conversions were performed:

data item '_symmetry_cell_setting' value 'Monoclinic' was changed to
'monoclinic' in accordance with the
/home/data/users/saulius/crontab/automatic-downloads/current/ACS/lib/dictionaries/cif_core.dic
dictionary named 'cif_core.dic' version 2.4.2 last updated on
2011-04-26.

Automatic conversion script
Id: cif_fix_values 6909 2019-04-08 15:41:33Z antanas 
;
_cod_original_sg_symbol_Hall '-P 2yn '
_cod_original_sg_symbol_H-M 'P2(1)/n  '
_cod_database_code 1552723

loop_
_symmetry_equiv_pos_as_xyz
'x, y, z'
'-x+1/2, y+1/2, -z+1/2'
'-x, -y, -z'
'x-1/2, -y-1/2, z-1/2'

loop_
_atom_site_label
_atom_site_type_symbol
_atom_site_fract_x
_atom_site_fract_y
_atom_site_fract_z
_atom_site_U_iso_or_equiv
_atom_site_adp_type
_atom_site_occupancy
_atom_site_symmetry_multiplicity
_atom_site_calc_flag
_atom_site_refinement_flags
C1 C 0.08956(17) -0.02896(9) 0.29406(16) 0.0464(4) Uani 1 1 d .
C2 C -0.04710(17) -0.08656(9) 0.24062(16) 0.0476(4) Uani 1 1 d .
C3 C -0.0350(2) -0.16481(10) 0.31012(19) 0.0606(4) Uani 1 1 d .
H3 H 0.0702 -0.1806 0.3899 0.073 Uiso 1 1 calc R
C4 C -0.1732(2) -0.21672(12) 0.2629(2) 0.0710(5) Uani 1 1 d .
H4 H -0.1627 -0.2670 0.3122 0.085 Uiso 1 1 calc R
C5 C -0.3329(2) -0.19548(12) 0.1396(2) 0.0696(5) Uani 1 1 d .
H5 H -0.4279 -0.2312 0.1094 0.083 Uiso 1 1 calc R
C6 C -0.3484(2) -0.12371(11) 0.06542(19) 0.0597(4) Uani 1 1 d .
H6 H -0.4529 -0.1116 -0.0187 0.072 Uiso 1 1 calc R
C7 C -0.20826(17) -0.06575(9) 0.11283(17) 0.0490(4) Uani 1 1 d .
C8 C -0.22408(19) 0.01027(10) 0.04332(17) 0.0526(4) Uani 1 1 d .
H8 H -0.3266 0.0225 -0.0428 0.063 Uiso 1 1 calc R
C9 C -0.09192(18) 0.06898(9) 0.09792(16) 0.0490(4) Uani 1 1 d .
C10 C -0.1112(2) 0.14825(10) 0.03075(19) 0.0618(4) Uani 1 1 d .
H10 H -0.2142 0.1614 -0.0541 0.074 Uiso 1 1 calc R
C11 C 0.0172(3) 0.20459(11) 0.0878(2) 0.0707(5) Uani 1 1 d .
H11 H 0.0011 0.2564 0.0433 0.085 Uiso 1 1 calc R
C12 C 0.1756(2) 0.18563(11) 0.2145(2) 0.0678(5) Uani 1 1 d .
H12 H 0.2633 0.2251 0.2523 0.081 Uiso 1 1 calc R
C13 C 0.2018(2) 0.11090(10) 0.28183(18) 0.0573(4) Uani 1 1 d .
H13 H 0.3078 0.0995 0.3649 0.069 Uiso 1 1 calc R
C14 C 0.06946(18) 0.04938(9) 0.22736(16) 0.0468(4) Uani 1 1 d .
C15 C 0.26050(19) -0.05239(10) 0.42487(17) 0.0530(4) Uani 1 1 d .
C16 C 0.2823(2) -0.03397(15) 0.5863(2) 0.0887(7) Uani 1 1 d .
H16A H 0.3960 -0.0522 0.6579 0.133 Uiso 1 1 calc R
H16B H 0.1929 -0.0618 0.6076 0.133 Uiso 1 1 calc R
H16C H 0.2722 0.0239 0.5977 0.133 Uiso 1 1 calc R
O1 O 0.37447(14) -0.08535(8) 0.39744(14) 0.0763(4) Uani 1 1 d .

loop_
_atom_site_aniso_label
_atom_site_aniso_U_11
_atom_site_aniso_U_22
_atom_site_aniso_U_33
_atom_site_aniso_U_23
_atom_site_aniso_U_13
_atom_site_aniso_U_12
C1 0.0408(8) 0.0571(9) 0.0417(8) -0.0046(7) 0.0170(6) 0.0062(7)
C2 0.0430(8) 0.0556(9) 0.0450(8) -0.0029(7) 0.0187(6) 0.0056(7)
C3 0.0548(9) 0.0646(11) 0.0595(10) 0.0036(8) 0.0200(8) 0.0038(8)
C4 0.0717(12) 0.0664(11) 0.0737(12) 0.0044(9) 0.0280(10) -0.0070(9)
C5 0.0604(10) 0.0762(13) 0.0720(11) -0.0118(10) 0.0267(9) -0.0160(9)
C6 0.0449(8) 0.0747(11) 0.0540(9) -0.0132(9) 0.0142(7) -0.0011(8)
C7 0.0422(8) 0.0587(10) 0.0449(8) -0.0083(7) 0.0163(7) 0.0059(7)
C8 0.0430(8) 0.0664(10) 0.0426(8) -0.0046(8) 0.0111(6) 0.0101(7)
C9 0.0499(8) 0.0551(9) 0.0427(8) -0.0043(7) 0.0197(7) 0.0111(7)
C10 0.0678(11) 0.0624(11) 0.0529(9) 0.0026(8) 0.0221(8) 0.0122(9)
C11 0.0938(13) 0.0540(10) 0.0669(11) 0.0015(9) 0.0351(11) 0.0054(10)
C12 0.0778(12) 0.0617(11) 0.0658(11) -0.0117(9) 0.0310(10) -0.0121(9)
C13 0.0555(9) 0.0631(11) 0.0518(9) -0.0104(8) 0.0203(7) -0.0021(8)
C14 0.0452(8) 0.0540(9) 0.0428(8) -0.0071(7) 0.0193(6) 0.0053(7)
C15 0.0414(8) 0.0620(10) 0.0518(9) 0.0006(7) 0.0148(7) 0.0030(7)
C16 0.0613(11) 0.151(2) 0.0481(10) 0.0002(11) 0.0162(8) 0.0129(12)
O1 0.0506(7) 0.0952(9) 0.0728(8) -0.0106(7) 0.0144(6) 0.0216(6)

loop_
_atom_type_symbol
_atom_type_description
_atom_type_scat_dispersion_real
_atom_type_scat_dispersion_imag
_atom_type_scat_source
C C 0.0033 0.0016 'International Tables Vol C Tables 4.2.6.8 and 6.1.1.4'
H H 0.0000 0.0000 'International Tables Vol C Tables 4.2.6.8 and 6.1.1.4'
O O 0.0106 0.0060 'International Tables Vol C Tables 4.2.6.8 and 6.1.1.4'

loop_
_geom_angle_atom_site_label_1
_geom_angle_atom_site_label_2
_geom_angle_atom_site_label_3
_geom_angle
C2 C1 C14 121.21(13)
C2 C1 C15 118.86(13)
C14 C1 C15 119.93(13)
C1 C2 C3 122.86(13)
C1 C2 C7 119.25(14)
C3 C2 C7 117.87(14)
C4 C3 C2 121.42(15)
C4 C3 H3 119.3
C2 C3 H3 119.3
C3 C4 C5 120.65(17)
C3 C4 H4 119.7
C5 C4 H4 119.7
C6 C5 C4 120.19(16)
C6 C5 H5 119.9
C4 C5 H5 119.9
C5 C6 C7 121.50(15)
C5 C6 H6 119.2
C7 C6 H6 119.2
C8 C7 C6 122.57(14)
C8 C7 C2 119.14(14)
C6 C7 C2 118.26(14)
C7 C8 C9 122.28(13)
C7 C8 H8 118.9
C9 C8 H8 118.9
C8 C9 C10 122.28(14)
C8 C9 C14 119.14(14)
C10 C9 C14 118.58(14)
C11 C10 C9 121.15(16)
C11 C10 H10 119.4
C9 C10 H10 119.4
C10 C11 C12 120.46(17)
C10 C11 H11 119.8
C12 C11 H11 119.8
C13 C12 C11 120.94(16)
C13 C12 H12 119.5
C11 C12 H12 119.5
C12 C13 C14 120.91(15)
C12 C13 H13 119.5
C14 C13 H13 119.5
C1 C14 C13 123.16(13)
C1 C14 C9 118.89(13)
C13 C14 C9 117.96(14)
O1 C15 C16 121.86(14)
O1 C15 C1 120.19(13)
C16 C15 C1 117.95(13)
C15 C16 H16A 109.5
C15 C16 H16B 109.5
H16A C16 H16B 109.5
C15 C16 H16C 109.5
H16A C16 H16C 109.5
H16B C16 H16C 109.5

loop_
_geom_bond_atom_site_label_1
_geom_bond_atom_site_label_2
_geom_bond_distance
C1 C2 1.403(2)
C1 C14 1.406(2)
C1 C15 1.5060(19)
C2 C3 1.421(2)
C2 C7 1.4336(19)
C3 C4 1.351(2)
C3 H3 0.9300
C4 C5 1.409(2)
C4 H4 0.9300
C5 C6 1.344(2)
C5 H5 0.9300
C6 C7 1.426(2)
C6 H6 0.9300
C7 C8 1.385(2)
C8 C9 1.391(2)
C8 H8 0.9300
C9 C10 1.422(2)
C9 C14 1.437(2)
C10 C11 1.346(2)
C10 H10 0.9300
C11 C12 1.408(2)
C11 H11 0.9300
C12 C13 1.352(2)
C12 H12 0.9300
C13 C14 1.425(2)
C13 H13 0.9300
C15 O1 1.2058(17)
C15 C16 1.486(2)
C16 H16A 0.9600
C16 H16B 0.9600
C16 H16C 0.9600

loop_
_geom_torsion_atom_site_label_1
_geom_torsion_atom_site_label_2
_geom_torsion_atom_site_label_3
_geom_torsion_atom_site_label_4
_geom_torsion
C14 C1 C2 C3 -176.72(13)
C15 C1 C2 C3 3.6(2)
C14 C1 C2 C7 1.74(19)
C15 C1 C2 C7 -177.99(12)
C1 C2 C3 C4 175.38(14)
C7 C2 C3 C4 -3.1(2)
C2 C3 C4 C5 1.7(3)
C3 C4 C5 C6 1.3(3)
C4 C5 C6 C7 -2.8(3)
C5 C6 C7 C8 -176.68(15)
C5 C6 C7 C2 1.4(2)
C1 C2 C7 C8 1.14(19)
C3 C2 C7 C8 179.68(13)
C1 C2 C7 C6 -176.97(12)
C3 C2 C7 C6 1.56(19)
C6 C7 C8 C9 174.83(13)
C2 C7 C8 C9 -3.2(2)
C7 C8 C9 C10 -177.23(13)
C7 C8 C9 C14 2.3(2)
C8 C9 C10 C11 178.55(14)
C14 C9 C10 C11 -1.0(2)
C9 C10 C11 C12 1.1(2)
C10 C11 C12 C13 -0.4(3)
C11 C12 C13 C14 -0.5(2)
C2 C1 C14 C13 177.40(12)
C15 C1 C14 C13 -2.9(2)
C2 C1 C14 C9 -2.60(19)
C15 C1 C14 C9 177.13(12)
C12 C13 C14 C1 -179.44(14)
C12 C13 C14 C9 0.6(2)
C8 C9 C14 C1 0.60(19)
C10 C9 C14 C1 -179.83(12)
C8 C9 C14 C13 -179.40(12)
C10 C9 C14 C13 0.17(19)
C2 C1 C15 O1 88.04(18)
C14 C1 C15 O1 -91.69(19)
C2 C1 C15 C16 -91.64(19)
C14 C1 C15 C16 88.62(19)
